data_1527101
loop_
_publ_author_name
'Bachmann, H.G.'
'Zemann, J.'

_publ_section_title
;
 Die Kristallstruktur von Linarit, Pb Cu S O4 (O H)2
;
_journal_name_full Naturwissenschaften
_journal_page_first 177
_journal_page_last 177
_journal_volume 47
_journal_year 1960
_chemical_formula_sum 'Cu H2 O6 Pb S'
_chemical_name_systematic 'Pb Cu (S O4) (O H)2'
_space_group_IT_number 11
_symmetry_space_group_name_Hall '-P 2yb'
_symmetry_space_group_name_H-M 'P 1 21/m 1'
_cell_angle_alpha 90
_cell_angle_beta 104.7
_cell_angle_gamma 90
_cell_formula_units_Z 2
_cell_length_a 9.81
_cell_length_b 5.65
_cell_length_c 4.7
_cell_volume 251.978
_citation_journal_id_ASTM NATWAY
_cod_data_source_file Bachmann_NATWAY_1960_1738.cif
_cod_data_source_block H2Cu1O6Pb1S1
_cod_original_cell_volume 251.9777
_cod_original_formula_sum 'H2 Cu1 O6 Pb1 S1'
_cod_database_code 1527101

loop_
_symmetry_equiv_pos_as_xyz
x,y,z
-x,y+1/2,-z
-x,-y,-z
x,-y-1/2,z

loop_
_atom_site_label
_atom_site_type_symbol
_atom_site_fract_x
_atom_site_fract_y
_atom_site_fract_z
_atom_site_occupancy
_atom_site_U_iso_or_equiv
O2 O-2 0.658 0.25 0.23 1 0.0
O3 O-2 0.26 0.54 0.32 1 0.0
O5 O-2 0.08 0.25 0.815 1 0.0
Pb1 Pb+2 0.341 0.25 0.02 1 0.0
O4 O-2 0.965 0.25 0.25 1 0.0
Cu1 Cu+2 0 0 0 1 0.0
S1 S+6 0.666 0.25 0.555 1 0.0
O1 O-2 0.527 0.25 0.58 1 0.0
